data_4347228
loop_
_publ_author_name
'Mardanya, Sourav'
'Karmakar, Srikanta'
'Mondal, Debiprasad'
'Baitalik, Sujoy'

_publ_section_title
;
 Homo- and Heterobimetallic Ruthenium(II) and Osmium(II) Complexes Based
 on a Pyrene-Biimidazolate Spacer as Efficient DNA-Binding Probes in the
 Near-Infrared Domain.
;
_journal_issue 7
_journal_name_full 'Inorganic chemistry'
_journal_page_first 3475
_journal_page_last 3489
_journal_paper_doi 10.1021/acs.inorgchem.5b02912
_journal_volume 55
_journal_year 2016
_chemical_formula_sum 'C60 H42 Cl2 N12 O8 Ru2'
_chemical_formula_weight 1332.10
_space_group_IT_number 14
_space_group_name_Hall '-P 2yn'
_space_group_name_H-M_alt 'P 1 21/n 1'
_symmetry_cell_setting monoclinic
_symmetry_space_group_name_H-M 'P 1 21/n 1'
_atom_sites_solution_hydrogens geom
_atom_sites_solution_primary direct
_atom_sites_solution_secondary difmap
_audit_creation_method SHELXL-97
_cell_angle_alpha 90.00
_cell_angle_beta 100.952(3)
_cell_angle_gamma 90.00
_cell_formula_units_Z 4
_cell_length_a 11.7951(6)
_cell_length_b 27.9283(13)
_cell_length_c 23.3331(12)
_cell_measurement_reflns_used 9742
_cell_measurement_temperature 273(2)
_cell_measurement_theta_max 24.69
_cell_measurement_theta_min 2.24
_cell_volume 7546.3(7)
_computing_cell_refinement 'Bruker SAINT'
_computing_data_collection 'Bruker APEX2'
_computing_data_reduction 'Bruker SAINT'
_computing_molecular_graphics 'Bruker SHELXTL'
_computing_publication_material 'Bruker SHELXTL'
_computing_structure_refinement 'SHELXL-97 (Sheldrick, 2008)'
_computing_structure_solution 'SHELXS-97 (Sheldrick, 2008)'
_diffrn_ambient_temperature 273(2)
_diffrn_measured_fraction_theta_full 1.000
_diffrn_measured_fraction_theta_max 1.000
_diffrn_measurement_device_type 'Bruker APEX-II CCD'
_diffrn_measurement_method '\f and \w scans'
_diffrn_radiation_monochromator graphite
_diffrn_radiation_source 'fine-focus sealed tube'
_diffrn_radiation_type MoK\a
_diffrn_radiation_wavelength 0.71073
_diffrn_reflns_av_R_equivalents 0.1067
_diffrn_reflns_av_sigmaI/netI 0.0867
_diffrn_reflns_limit_h_max 14
_diffrn_reflns_limit_h_min -14
_diffrn_reflns_limit_k_max 33
_diffrn_reflns_limit_k_min -33
_diffrn_reflns_limit_l_max 27
_diffrn_reflns_limit_l_min -27
_diffrn_reflns_number 105059
_diffrn_reflns_theta_full 25.00
_diffrn_reflns_theta_max 25.00
_diffrn_reflns_theta_min 1.15
_exptl_absorpt_coefficient_mu 0.522
_exptl_absorpt_correction_T_max 0.9249
_exptl_absorpt_correction_T_min 0.8921
_exptl_absorpt_correction_type multi-scan
_exptl_absorpt_process_details 'SADABS (Sheldrick, 1997)'
_exptl_crystal_colour red
_exptl_crystal_density_diffrn 1.172
_exptl_crystal_density_method 'not measured'
_exptl_crystal_description diamond
_exptl_crystal_F_000 2688
_exptl_crystal_size_max 0.48
_exptl_crystal_size_mid 0.42
_exptl_crystal_size_min 0.35
_platon_squeeze_details
;
;
_refine_diff_density_max 2.362
_refine_diff_density_min -0.394
_refine_diff_density_rms 0.100
_refine_ls_extinction_method none
_refine_ls_goodness_of_fit_ref 1.029
_refine_ls_hydrogen_treatment mixed
_refine_ls_matrix_type full
_refine_ls_number_parameters 757
_refine_ls_number_reflns 13287
_refine_ls_number_restraints 0
_refine_ls_restrained_S_all 1.029
_refine_ls_R_factor_all 0.1446
_refine_ls_R_factor_gt 0.0831
_refine_ls_shift/su_max 0.001
_refine_ls_shift/su_mean 0.000
_refine_ls_structure_factor_coef Fsqd
_refine_ls_weighting_details 'calc w=1/[\s^2^(Fo^2^)+(0.1200P)^2^+0.8281P] where P=(Fo^2^+2Fc^2^)/3'
_refine_ls_weighting_scheme calc
_refine_ls_wR_factor_gt 0.2121
_refine_ls_wR_factor_ref 0.2363
_reflns_number_gt 6693
_reflns_number_total 13287
_reflns_threshold_expression >2sigma(I)
_cod_data_source_file ic5b02912_si_002.cif
_cod_data_source_block 1
_cod_depositor_comments
;
The following automatic conversions were performed:

data item '_symmetry_cell_setting' value 'Monoclinic' was changed to
'monoclinic' in accordance with the
/home/saulius/struct/COD-crude-data/automatic-downloads/DataCite-retrospective/ACS/depositions/lib/dictionaries/cif_core.dic
dictionary named 'cif_core.dic' version 2.4.2 last updated on
2011-04-26.

Automatic conversion script
Id: cif_fix_values 6909 2019-04-08 15:41:33Z antanas 
;
_cod_original_cell_volume 7546.3(6)
_cod_original_sg_symbol_H-M 'P2(1)/n  '
_cod_database_code 4347228

loop_
_symmetry_equiv_pos_as_xyz
'x, y, z'
'-x+1/2, y+1/2, -z+1/2'
'-x, -y, -z'
'x-1/2, -y-1/2, z-1/2'

loop_
_atom_site_label
_atom_site_type_symbol
_atom_site_fract_x
_atom_site_fract_y
_atom_site_fract_z
_atom_site_U_iso_or_equiv
_atom_site_adp_type
_atom_site_occupancy
_atom_site_symmetry_multiplicity
_atom_site_calc_flag
_atom_site_refinement_flags
Ru1 Ru 0.82813(5) 0.23211(2) 0.21304(3) 0.0648(2) Uani 1 1 d .
Ru2 Ru 0.87489(5) 0.03387(2) 0.22610(3) 0.0624(2) Uani 1 1 d .
Cl1 Cl 0.7521(4) 0.12876(14) 0.54048(13) 0.1288(11) Uani 1 1 d .
Cl2 Cl 0.4229(3) 0.37506(13) 0.39338(12) 0.1040(8) Uani 1 1 d .
C13 C 0.2074(8) 0.0780(5) 0.1033(6) 0.156(6) Uani 1 1 d .
H13 H 0.1421 0.0589 0.0931 0.187 Uiso 1 1 calc R
N10 N 0.7839(6) 0.2325(2) 0.2939(3) 0.0735(18) Uani 1 1 d .
C50 C 0.8255(9) 0.2045(4) 0.3376(4) 0.097(3) Uani 1 1 d .
H50 H 0.8847 0.1835 0.3337 0.117 Uiso 1 1 calc R
C49 C 0.7858(11) 0.2046(5) 0.3891(6) 0.136(4) Uani 1 1 d .
H49 H 0.8192 0.1846 0.4196 0.163 Uiso 1 1 calc R
C48 C 0.6957(14) 0.2345(6) 0.3955(5) 0.160(6) Uani 1 1 d .
H48 H 0.6681 0.2353 0.4303 0.192 Uiso 1 1 calc R
N1 N 0.9716(5) 0.0976(2) 0.2414(2) 0.0582(14) Uani 1 1 d .
N7 N 0.8684(6) 0.0325(2) 0.3129(3) 0.0752(18) Uani 1 1 d .
N8 N 1.0189(5) -0.0039(2) 0.2564(3) 0.0675(16) Uani 1 1 d .
N3 N 0.7357(5) 0.0872(2) 0.2038(2) 0.0601(15) Uani 1 1 d .
C10 C 0.2818(12) 0.2056(6) 0.1047(10) 0.266(12) Uani 1 1 d .
H10 H 0.2087 0.2176 0.0896 0.319 Uiso 1 1 calc R
C12 C 0.1976(11) 0.1248(5) 0.0957(8) 0.191(8) Uani 1 1 d .
H12 H 0.1281 0.1384 0.0773 0.229 Uiso 1 1 calc R
N6 N 0.8788(5) 0.0317(2) 0.1392(2) 0.0625(15) Uani 1 1 d .
N9 N 0.7049(5) 0.2845(2) 0.2017(3) 0.0728(17) Uani 1 1 d .
O7 O 0.4331(13) 0.3702(4) 0.3390(4) 0.279(8) Uani 1 1 d .
N2 N 0.9549(5) 0.1781(2) 0.2346(3) 0.0695(17) Uani 1 1 d .
C3 C 0.9032(6) 0.1345(3) 0.2296(3) 0.0609(19) Uani 1 1 d .
C1 C 1.0805(6) 0.1171(3) 0.2556(4) 0.083(3) Uani 1 1 d .
H1 H 1.1497 0.1005 0.2662 0.099 Uiso 1 1 calc R
C2 C 1.0663(7) 0.1668(3) 0.2509(4) 0.090(3) Uani 1 1 d .
H2 H 1.1262 0.1889 0.2581 0.108 Uiso 1 1 calc R
C31 C 0.7860(10) 0.0524(4) 0.3377(5) 0.117(4) Uani 1 1 d .
H31 H 0.7232 0.0672 0.3142 0.140 Uiso 1 1 calc R
C32 C 0.7929(13) 0.0512(6) 0.3977(5) 0.164(6) Uani 1 1 d .
H32 H 0.7369 0.0661 0.4146 0.197 Uiso 1 1 calc R
C35 C 0.9568(10) 0.0096(4) 0.3465(4) 0.104(3) Uani 1 1 d .
C36 C 1.0472(8) -0.0095(3) 0.3158(4) 0.079(2) Uani 1 1 d .
C37 C 1.1458(9) -0.0310(3) 0.3420(4) 0.105(3) Uani 1 1 d .
H37 H 1.1627 -0.0347 0.3824 0.126 Uiso 1 1 calc R
C38 C 1.2222(10) -0.0476(4) 0.3074(6) 0.119(4) Uani 1 1 d .
H38 H 1.2926 -0.0608 0.3249 0.143 Uiso 1 1 calc R
C39 C 1.1945(8) -0.0444(4) 0.2499(5) 0.105(3) Uani 1 1 d .
H39 H 1.2424 -0.0576 0.2266 0.126 Uiso 1 1 calc R
C40 C 1.0944(8) -0.0215(3) 0.2250(4) 0.083(2) Uani 1 1 d .
H40 H 1.0778 -0.0180 0.1846 0.099 Uiso 1 1 calc R
C4 C 0.7842(7) 0.1297(3) 0.2093(3) 0.0583(18) Uani 1 1 d .
N4 N 0.7171(5) 0.1686(2) 0.1941(3) 0.0698(17) Uani 1 1 d .
C6 C 0.6092(6) 0.1466(3) 0.1750(3) 0.0623(19) Uani 1 1 d .
C7 C 0.5007(8) 0.1678(3) 0.1505(5) 0.112(3) Uani 1 1 d .
C8 C 0.4845(9) 0.2172(4) 0.1432(6) 0.165(6) Uani 1 1 d .
H8 H 0.5450 0.2383 0.1560 0.198 Uiso 1 1 calc R
C9 C 0.3719(13) 0.2351(5) 0.1155(9) 0.252(11) Uani 1 1 d .
H9 H 0.3627 0.2673 0.1053 0.303 Uiso 1 1 calc R
C11 C 0.2971(9) 0.1544(5) 0.1165(7) 0.165(6) Uani 1 1 d .
C14 C 0.3157(8) 0.0559(4) 0.1269(4) 0.096(3) Uani 1 1 d .
C15 C 0.3296(8) 0.0066(4) 0.1340(4) 0.095(3) Uani 1 1 d .
H15 H 0.2665 -0.0135 0.1226 0.114 Uiso 1 1 calc R
C16 C 0.4347(9) -0.0126(4) 0.1575(4) 0.106(3) Uani 1 1 d .
H16 H 0.4419 -0.0454 0.1637 0.128 Uiso 1 1 calc R
C17 C 0.5298(7) 0.0166(3) 0.1719(4) 0.087(3) Uani 1 1 d .
H17 H 0.6011 0.0029 0.1873 0.104 Uiso 1 1 calc R
C18 C 0.5221(7) 0.0650(3) 0.1643(3) 0.076(2) Uani 1 1 d .
C19 C 0.4129(7) 0.0849(3) 0.1415(4) 0.084(2) Uani 1 1 d .
C20 C 0.3999(7) 0.1363(4) 0.1340(5) 0.105(3) Uani 1 1 d .
C5 C 0.6219(6) 0.0976(3) 0.1813(3) 0.0581(18) Uani 1 1 d .
C30 C 0.9140(7) 0.0665(3) 0.1068(4) 0.080(2) Uani 1 1 d .
H30 H 0.9455 0.0940 0.1261 0.096 Uiso 1 1 calc R
C29 C 0.9071(7) 0.0647(4) 0.0479(4) 0.086(3) Uani 1 1 d .
H29 H 0.9327 0.0901 0.0278 0.103 Uiso 1 1 calc R
C28 C 0.8623(9) 0.0253(5) 0.0201(4) 0.110(4) Uani 1 1 d .
H28 H 0.8568 0.0235 -0.0201 0.132 Uiso 1 1 calc R
C27 C 0.8237(8) -0.0131(4) 0.0489(4) 0.103(3) Uani 1 1 d .
H27 H 0.7941 -0.0406 0.0292 0.123 Uiso 1 1 calc R
C26 C 0.8318(7) -0.0080(3) 0.1096(4) 0.077(2) Uani 1 1 d .
C25 C 0.7856(7) -0.0438(3) 0.1488(4) 0.073(2) Uani 1 1 d .
C24 C 0.7407(10) -0.0871(3) 0.1271(5) 0.110(3) Uani 1 1 d .
H24 H 0.7415 -0.0960 0.0887 0.132 Uiso 1 1 calc R
C23 C 0.6952(10) -0.1162(3) 0.1632(5) 0.114(4) Uani 1 1 d .
H23 H 0.6630 -0.1455 0.1499 0.137 Uiso 1 1 calc R
C22 C 0.6972(9) -0.1020(3) 0.2192(5) 0.107(3) Uani 1 1 d .
H22 H 0.6636 -0.1212 0.2439 0.128 Uiso 1 1 calc R
C21 C 0.7485(8) -0.0594(3) 0.2395(4) 0.087(3) Uani 1 1 d .
H21 H 0.7546 -0.0513 0.2786 0.104 Uiso 1 1 calc R
N5 N 0.7904(5) -0.0292(2) 0.2031(3) 0.0672(16) Uani 1 1 d .
N11 N 0.8706(6) 0.2358(2) 0.1333(3) 0.0734(18) Uani 1 1 d .
C51 C 0.8245(9) 0.2108(4) 0.0854(4) 0.106(3) Uani 1 1 d .
H51 H 0.7631 0.1906 0.0878 0.127 Uiso 1 1 calc R
C54 C 0.9987(9) 0.2703(4) 0.0761(5) 0.121(4) Uani 1 1 d .
H54 H 1.0572 0.2921 0.0733 0.145 Uiso 1 1 calc R
C55 C 0.9597(8) 0.2646(3) 0.1280(4) 0.084(2) Uani 1 1 d .
C56 C 1.0130(7) 0.2902(3) 0.1822(4) 0.081(2) Uani 1 1 d .
N12 N 0.9588(5) 0.2807(2) 0.2279(3) 0.0684(17) Uani 1 1 d .
C60 C 1.0044(8) 0.2995(3) 0.2799(4) 0.086(2) Uani 1 1 d .
H60 H 0.9684 0.2930 0.3112 0.103 Uiso 1 1 calc R
C59 C 1.1034(10) 0.3284(4) 0.2899(6) 0.130(4) Uani 1 1 d .
H59 H 1.1335 0.3413 0.3263 0.156 Uiso 1 1 calc R
C58 C 1.1531(10) 0.3364(4) 0.2414(7) 0.137(5) Uani 1 1 d .
H58 H 1.2191 0.3553 0.2453 0.165 Uiso 1 1 calc R
C57 C 1.1083(9) 0.3176(4) 0.1889(5) 0.111(3) Uani 1 1 d .
H57 H 1.1434 0.3236 0.1571 0.133 Uiso 1 1 calc R
C41 C 0.6723(8) 0.3110(3) 0.1535(4) 0.095(3) Uani 1 1 d .
H41 H 0.7118 0.3073 0.1229 0.115 Uiso 1 1 calc R
C42 C 0.5810(10) 0.3444(4) 0.1469(6) 0.123(4) Uani 1 1 d .
H42 H 0.5575 0.3617 0.1126 0.148 Uiso 1 1 calc R
C43 C 0.5273(10) 0.3497(4) 0.1963(7) 0.133(5) Uani 1 1 d .
H43 H 0.4663 0.3711 0.1942 0.160 Uiso 1 1 calc R
C44 C 0.5624(9) 0.3245(4) 0.2465(5) 0.110(3) Uani 1 1 d .
H44 H 0.5287 0.3292 0.2790 0.132 Uiso 1 1 calc R
C45 C 0.6492(8) 0.2922(3) 0.2470(4) 0.083(2) Uani 1 1 d .
C46 C 0.6920(8) 0.2623(3) 0.2969(4) 0.084(2) Uani 1 1 d .
C47 C 0.6486(11) 0.2627(4) 0.3501(6) 0.136(4) Uani 1 1 d .
H47 H 0.5871 0.2827 0.3535 0.163 Uiso 1 1 calc R
O1 O 0.6902(12) 0.1600(7) 0.5047(6) 0.328(10) Uani 1 1 d .
O2 O 0.7558(10) 0.1383(3) 0.5978(4) 0.196(4) Uani 1 1 d .
O5 O 0.5047(13) 0.3599(5) 0.4394(6) 0.271(7) Uani 1 1 d .
O4 O 0.8557(13) 0.1238(7) 0.5314(6) 0.326(11) Uani 1 1 d .
O3 O 0.7103(19) 0.0854(7) 0.5278(7) 0.331(10) Uani 1 1 d .
O6 O 0.4133(17) 0.4209(5) 0.4010(5) 0.300(9) Uani 1 1 d .
C33 C 0.8787(16) 0.0290(7) 0.4296(6) 0.208(8) Uani 1 1 d .
H33 H 0.8822 0.0280 0.4697 0.249 Uiso 1 1 calc R
C34 C 0.9664(13) 0.0063(6) 0.4068(5) 0.186(6) Uani 1 1 d .
H34 H 1.0269 -0.0098 0.4303 0.224 Uiso 1 1 calc R
O8 O 0.3293(19) 0.3649(8) 0.4030(9) 0.366(12) Uani 1 1 d .
C52 C 0.8614(12) 0.2130(5) 0.0333(5) 0.128(4) Uani 1 1 d .
H52 H 0.8269 0.1942 0.0019 0.154 Uiso 1 1 calc R
C53 C 0.9490(12) 0.2430(6) 0.0283(5) 0.143(5) Uani 1 1 d .
H53 H 0.9755 0.2453 -0.0067 0.172 Uiso 1 1 calc R

loop_
_atom_site_aniso_label
_atom_site_aniso_U_11
_atom_site_aniso_U_22
_atom_site_aniso_U_33
_atom_site_aniso_U_23
_atom_site_aniso_U_13
_atom_site_aniso_U_12
Ru1 0.0649(4) 0.0547(4) 0.0743(4) -0.0070(3) 0.0121(3) 0.0032(3)
Ru2 0.0690(4) 0.0552(4) 0.0630(4) 0.0011(3) 0.0122(3) -0.0003(3)
Cl1 0.157(3) 0.158(3) 0.0772(19) 0.0080(19) 0.0372(19) 0.025(2)
Cl2 0.109(2) 0.123(2) 0.0869(18) -0.0176(16) 0.0361(16) -0.0024(17)
C13 0.043(6) 0.170(13) 0.241(15) -0.089(11) -0.009(7) -0.002(7)
N10 0.094(5) 0.061(4) 0.066(4) 0.010(3) 0.018(4) 0.002(4)
C50 0.117(8) 0.097(7) 0.080(6) 0.008(6) 0.023(6) -0.009(6)
C49 0.115(10) 0.168(13) 0.122(11) 0.040(9) 0.015(8) 0.005(9)
C48 0.171(14) 0.230(17) 0.087(8) 0.038(10) 0.046(9) -0.007(12)
N1 0.049(4) 0.055(4) 0.063(4) 0.001(3) -0.008(3) 0.003(3)
N7 0.091(5) 0.075(5) 0.061(4) -0.001(3) 0.020(4) -0.002(4)
N8 0.072(4) 0.063(4) 0.064(4) 0.013(3) 0.004(3) -0.001(3)
N3 0.054(4) 0.057(4) 0.071(4) -0.006(3) 0.013(3) -0.002(3)
C10 0.090(10) 0.134(13) 0.51(3) -0.081(17) -0.106(14) 0.016(10)
C12 0.081(9) 0.123(11) 0.34(2) -0.056(13) -0.036(10) 0.022(8)
N6 0.067(4) 0.062(4) 0.059(4) 0.005(3) 0.015(3) 0.009(3)
N9 0.074(5) 0.059(4) 0.087(5) -0.005(4) 0.020(4) 0.004(3)
O7 0.416(19) 0.333(16) 0.120(8) -0.008(8) 0.129(10) 0.166(14)
N2 0.048(4) 0.068(4) 0.087(4) -0.008(3) -0.002(3) 0.000(3)
C3 0.053(5) 0.052(5) 0.076(5) -0.008(4) 0.008(4) 0.005(4)
C1 0.041(5) 0.070(6) 0.123(7) 0.005(5) -0.022(4) 0.015(4)
C2 0.044(5) 0.095(7) 0.120(7) -0.021(6) -0.011(4) -0.010(5)
C31 0.140(9) 0.116(8) 0.110(8) -0.024(6) 0.060(7) 0.018(7)
C32 0.162(13) 0.251(17) 0.075(8) 0.007(9) 0.013(8) 0.081(11)
C35 0.123(9) 0.132(9) 0.054(5) 0.010(5) 0.008(5) 0.008(7)
C36 0.089(6) 0.075(6) 0.067(6) 0.000(4) -0.005(5) 0.013(5)
C37 0.111(8) 0.106(8) 0.083(6) 0.011(6) -0.020(6) 0.012(6)
C38 0.118(9) 0.101(8) 0.142(11) 0.029(7) 0.032(8) 0.038(7)
C39 0.100(8) 0.117(8) 0.095(7) 0.030(6) 0.014(6) 0.038(6)
C40 0.107(7) 0.071(6) 0.076(5) 0.017(4) 0.032(5) 0.022(5)
C4 0.059(5) 0.055(5) 0.059(4) -0.008(4) 0.009(4) 0.001(4)
N4 0.053(4) 0.068(4) 0.084(4) -0.005(3) 0.004(3) 0.000(3)
C6 0.042(4) 0.060(5) 0.076(5) -0.012(4) -0.012(4) 0.004(4)
C7 0.073(6) 0.077(7) 0.167(10) -0.028(6) -0.020(6) 0.018(5)
C8 0.073(7) 0.085(8) 0.301(18) -0.028(9) -0.053(9) 0.013(6)
C9 0.146(14) 0.081(9) 0.46(3) -0.015(12) -0.113(16) 0.042(9)
C11 0.062(7) 0.124(10) 0.278(17) -0.067(10) -0.043(8) 0.012(7)
C14 0.060(6) 0.114(8) 0.106(7) -0.015(6) -0.002(5) -0.008(6)
C15 0.060(6) 0.115(9) 0.110(7) -0.023(6) 0.017(5) -0.027(6)
C16 0.081(7) 0.083(7) 0.155(10) 0.007(6) 0.022(6) -0.019(6)
C17 0.057(5) 0.098(7) 0.101(7) 0.003(5) 0.004(4) -0.016(5)
C18 0.069(6) 0.082(6) 0.082(6) -0.017(5) 0.028(4) -0.007(5)
C19 0.055(6) 0.096(7) 0.102(7) -0.020(5) 0.019(5) -0.005(5)
C20 0.039(5) 0.110(8) 0.151(9) -0.039(6) -0.018(5) 0.016(5)
C5 0.042(4) 0.067(5) 0.065(5) -0.013(4) 0.010(3) -0.007(4)
C30 0.073(6) 0.092(6) 0.071(6) 0.016(5) 0.002(4) -0.009(5)
C29 0.071(6) 0.128(8) 0.058(6) 0.005(5) 0.008(4) -0.017(6)
C28 0.090(7) 0.184(12) 0.057(6) 0.024(7) 0.019(5) -0.002(7)
C27 0.108(8) 0.129(9) 0.070(6) -0.009(6) 0.010(5) -0.006(6)
C26 0.064(5) 0.086(6) 0.077(6) 0.002(5) 0.005(4) 0.005(5)
C25 0.079(6) 0.062(5) 0.068(5) -0.005(4) -0.008(4) -0.003(4)
C24 0.154(10) 0.078(7) 0.097(7) -0.009(6) 0.025(7) -0.025(7)
C23 0.146(10) 0.065(6) 0.118(9) -0.002(6) -0.005(8) -0.021(6)
C22 0.122(8) 0.067(7) 0.128(9) 0.024(6) 0.015(7) -0.022(6)
C21 0.111(7) 0.060(5) 0.091(6) 0.022(5) 0.025(5) -0.007(5)
N5 0.074(4) 0.060(4) 0.061(4) 0.001(3) -0.001(3) 0.001(3)
N11 0.065(4) 0.076(5) 0.079(5) -0.020(4) 0.015(4) 0.002(4)
C51 0.106(8) 0.119(8) 0.092(7) -0.022(6) 0.018(6) 0.010(6)
C54 0.098(8) 0.160(11) 0.115(9) 0.008(8) 0.050(7) -0.003(7)
C55 0.085(7) 0.095(7) 0.076(6) 0.006(5) 0.021(5) 0.020(5)
C56 0.077(6) 0.069(6) 0.100(7) 0.004(5) 0.027(5) 0.004(5)
N12 0.083(5) 0.047(4) 0.073(4) -0.009(3) 0.012(4) 0.001(3)
C60 0.095(7) 0.076(6) 0.090(7) -0.006(5) 0.023(5) 0.002(5)
C59 0.135(10) 0.079(7) 0.181(12) -0.041(7) 0.041(9) -0.050(7)
C58 0.112(9) 0.095(9) 0.210(15) -0.009(9) 0.042(10) -0.057(7)
C57 0.111(9) 0.098(8) 0.127(9) 0.013(7) 0.028(7) -0.043(7)
C41 0.086(7) 0.097(7) 0.103(7) 0.001(6) 0.018(5) 0.016(6)
C42 0.113(9) 0.088(8) 0.169(12) 0.025(7) 0.028(8) 0.039(7)
C43 0.103(9) 0.069(7) 0.224(15) -0.034(9) 0.024(10) 0.021(6)
C44 0.109(8) 0.102(8) 0.129(9) 0.017(7) 0.047(7) 0.045(7)
C45 0.076(6) 0.073(6) 0.100(7) -0.016(5) 0.020(5) -0.005(5)
C46 0.095(7) 0.078(6) 0.086(6) -0.010(5) 0.034(5) 0.001(5)
C47 0.133(10) 0.148(11) 0.147(11) -0.008(9) 0.078(9) 0.024(8)
O1 0.252(14) 0.50(3) 0.232(14) 0.224(16) 0.047(10) 0.138(16)
O2 0.302(13) 0.197(9) 0.110(7) -0.002(6) 0.096(7) 0.073(8)
O5 0.258(14) 0.311(17) 0.203(12) 0.030(10) -0.062(11) 0.083(12)
O4 0.175(11) 0.58(3) 0.234(14) -0.172(16) 0.061(10) 0.028(15)
O3 0.40(3) 0.293(19) 0.275(18) -0.029(14) -0.004(15) -0.104(18)
O6 0.52(3) 0.223(14) 0.180(11) 0.004(10) 0.123(14) 0.143(17)
C33 0.218(17) 0.35(2) 0.066(8) -0.009(11) 0.044(10) 0.090(17)
C34 0.193(14) 0.300(19) 0.061(7) -0.011(9) 0.014(8) 0.074(14)
O8 0.32(2) 0.44(3) 0.36(2) -0.050(18) 0.118(18) -0.21(2)
C52 0.137(11) 0.174(12) 0.077(7) -0.016(7) 0.031(7) 0.024(9)
C53 0.131(11) 0.214(16) 0.095(9) 0.001(9) 0.045(8) 0.025(11)

loop_
_atom_type_symbol
_atom_type_description
_atom_type_scat_dispersion_real
_atom_type_scat_dispersion_imag
_atom_type_scat_source
C C 0.0033 0.0016 'International Tables Vol C Tables 4.2.6.8 and 6.1.1.4'
H H 0.0000 0.0000 'International Tables Vol C Tables 4.2.6.8 and 6.1.1.4'
N N 0.0061 0.0033 'International Tables Vol C Tables 4.2.6.8 and 6.1.1.4'
O O 0.0106 0.0060 'International Tables Vol C Tables 4.2.6.8 and 6.1.1.4'
Cl Cl 0.1484 0.1585 'International Tables Vol C Tables 4.2.6.8 and 6.1.1.4'
Ru Ru -1.2594 0.8363 'International Tables Vol C Tables 4.2.6.8 and 6.1.1.4'

loop_
_geom_angle_atom_site_label_1
_geom_angle_atom_site_label_2
_geom_angle_atom_site_label_3
_geom_angle
N11 Ru1 N12 79.1(3)
N11 Ru1 N9 98.0(3)
N12 Ru1 N9 92.4(2)
N11 Ru1 N10 176.7(3)
N12 Ru1 N10 99.0(3)
N9 Ru1 N10 79.4(3)
N11 Ru1 N2 88.1(2)
N12 Ru1 N2 87.5(2)
N9 Ru1 N2 173.7(3)
N10 Ru1 N2 94.4(3)
N11 Ru1 N4 95.7(3)
N12 Ru1 N4 167.4(2)
N9 Ru1 N4 99.7(2)
N10 Ru1 N4 86.7(2)
N2 Ru1 N4 80.8(2)
N8 Ru2 N6 99.1(2)
N8 Ru2 N7 80.2(3)
N6 Ru2 N7 177.1(3)
N8 Ru2 N5 88.7(2)
N6 Ru2 N5 79.4(3)
N7 Ru2 N5 97.8(2)
N8 Ru2 N1 89.4(2)
N6 Ru2 N1 94.5(2)
N7 Ru2 N1 88.2(2)
N5 Ru2 N1 173.2(2)
N8 Ru2 N3 168.3(2)
N6 Ru2 N3 86.6(2)
N7 Ru2 N3 94.6(2)
N5 Ru2 N3 102.5(2)
N1 Ru2 N3 79.9(2)
O4 Cl1 O3 101.0(11)
O4 Cl1 O1 113.2(11)
O3 Cl1 O1 109.0(12)
O4 Cl1 O2 109.3(8)
O3 Cl1 O2 109.9(9)
O1 Cl1 O2 113.8(9)
O8 Cl2 O6 95.7(12)
O8 Cl2 O7 114.6(12)
O6 Cl2 O7 105.1(8)
O8 Cl2 O5 108.5(13)
O6 Cl2 O5 105.3(9)
O7 Cl2 O5 123.4(9)
C12 C13 C14 121.9(11)
C12 C13 H13 119.1
C14 C13 H13 119.1
C50 N10 C46 120.3(8)
C50 N10 Ru1 126.3(7)
C46 N10 Ru1 112.9(5)
N10 C50 C49 123.0(10)
N10 C50 H50 118.5
C49 C50 H50 118.5
C50 C49 C48 119.6(11)
C50 C49 H49 120.2
C48 C49 H49 120.2
C47 C48 C49 118.6(12)
C47 C48 H48 120.7
C49 C48 H48 120.7
C3 N1 C1 104.4(6)
C3 N1 Ru2 109.8(5)
C1 N1 Ru2 145.6(5)
C35 N7 C31 119.5(8)
C35 N7 Ru2 114.6(6)
C31 N7 Ru2 125.9(7)
C40 N8 C36 116.6(7)
C40 N8 Ru2 127.0(5)
C36 N8 Ru2 116.3(5)
C4 N3 C5 102.8(6)
C4 N3 Ru2 107.3(5)
C5 N3 Ru2 149.5(5)
C9 C10 C11 120.4(12)
C9 C10 H10 119.8
C11 C10 H10 119.8
C13 C12 C11 118.4(12)
C13 C12 H12 120.8
C11 C12 H12 120.8
C30 N6 C26 116.1(7)
C30 N6 Ru2 127.4(6)
C26 N6 Ru2 116.3(5)
C41 N9 C45 117.3(8)
C41 N9 Ru1 126.0(6)
C45 N9 Ru1 116.7(6)
C2 N2 C3 102.5(6)
C2 N2 Ru1 148.1(6)
C3 N2 Ru1 109.4(5)
N1 C3 N2 116.1(6)
N1 C3 C4 122.3(7)
N2 C3 C4 121.4(6)
N1 C1 C2 106.3(6)
N1 C1 H1 126.8
C2 C1 H1 126.8
N2 C2 C1 110.6(7)
N2 C2 H2 124.7
C1 C2 H2 124.7
N7 C31 C32 121.1(11)
N7 C31 H31 119.5
C32 C31 H31 119.5
C33 C32 C31 118.8(13)
C33 C32 H32 120.6
C31 C32 H32 120.6
N7 C35 C34 121.8(10)
N7 C35 C36 115.9(7)
C34 C35 C36 122.2(10)
C37 C36 N8 122.3(8)
C37 C36 C35 125.1(9)
N8 C36 C35 112.7(7)
C36 C37 C38 118.7(10)
C36 C37 H37 120.7
C38 C37 H37 120.7
C39 C38 C37 120.1(10)
C39 C38 H38 119.9
C37 C38 H38 119.9
C38 C39 C40 119.1(10)
C38 C39 H39 120.4
C40 C39 H39 120.4
N8 C40 C39 123.0(8)
N8 C40 H40 118.5
C39 C40 H40 118.5
N3 C4 N4 118.6(7)
N3 C4 C3 120.6(7)
N4 C4 C3 120.8(7)
C4 N4 C6 100.5(6)
C4 N4 Ru1 107.4(5)
C6 N4 Ru1 152.1(5)
C5 C6 N4 109.0(6)
C5 C6 C7 121.6(7)
N4 C6 C7 129.4(7)
C8 C7 C6 123.3(9)
C8 C7 C20 118.2(8)
C6 C7 C20 118.5(8)
C7 C8 C9 119.1(10)
C7 C8 H8 120.4
C9 C8 H8 120.4
C10 C9 C8 120.0(13)
C10 C9 H9 120.0
C8 C9 H9 120.0
C20 C11 C12 122.2(12)
C20 C11 C10 120.8(11)
C12 C11 C10 115.7(11)
C15 C14 C19 118.2(9)
C15 C14 C13 123.3(10)
C19 C14 C13 118.4(11)
C16 C15 C14 120.9(9)
C16 C15 H15 119.5
C14 C15 H15 119.5
C15 C16 C17 120.1(9)
C15 C16 H16 119.9
C17 C16 H16 119.9
C18 C17 C16 121.5(9)
C18 C17 H17 119.2
C16 C17 H17 119.2
C17 C18 C19 118.3(8)
C17 C18 C5 123.0(8)
C19 C18 C5 118.7(8)
C14 C19 C18 120.8(9)
C14 C19 C20 118.9(9)
C18 C19 C20 120.3(8)
C11 C20 C19 119.4(10)
C11 C20 C7 120.6(10)
C19 C20 C7 119.9(7)
N3 C5 C6 109.1(6)
N3 C5 C18 129.8(7)
C6 C5 C18 121.1(7)
N6 C30 C29 125.2(8)
N6 C30 H30 117.4
C29 C30 H30 117.4
C28 C29 C30 117.6(9)
C28 C29 H29 121.2
C30 C29 H29 121.2
C29 C28 C27 122.6(9)
C29 C28 H28 118.7
C27 C28 H28 118.7
C28 C27 C26 116.3(9)
C28 C27 H27 121.8
C26 C27 H27 121.8
N6 C26 C27 122.3(8)
N6 C26 C25 112.7(7)
C27 C26 C25 125.0(8)
N5 C25 C24 124.7(8)
N5 C25 C26 114.6(7)
C24 C25 C26 120.7(8)
C23 C24 C25 117.9(10)
C23 C24 H24 121.1
C25 C24 H24 121.1
C24 C23 C22 119.1(10)
C24 C23 H23 120.5
C22 C23 H23 120.5
C23 C22 C21 120.5(9)
C23 C22 H22 119.8
C21 C22 H22 119.8
N5 C21 C22 120.8(9)
N5 C21 H21 119.6
C22 C21 H21 119.6
C25 N5 C21 116.9(7)
C25 N5 Ru2 116.6(5)
C21 N5 Ru2 126.2(6)
C51 N11 C55 115.6(8)
C51 N11 Ru1 127.5(7)
C55 N11 Ru1 116.8(5)
N11 C51 C52 124.8(11)
N11 C51 H51 117.6
C52 C51 H51 117.6
C55 C54 C53 118.7(11)
C55 C54 H54 120.7
C53 C54 H54 120.7
N11 C55 C54 123.0(9)
N11 C55 C56 114.8(7)
C54 C55 C56 122.2(10)
C57 C56 N12 121.7(9)
C57 C56 C55 125.6(9)
N12 C56 C55 112.6(8)
C60 N12 C56 117.6(7)
C60 N12 Ru1 125.3(6)
C56 N12 Ru1 116.6(5)
N12 C60 C59 123.7(9)
N12 C60 H60 118.1
C59 C60 H60 118.1
C58 C59 C60 115.1(10)
C58 C59 H59 122.4
C60 C59 H59 122.4
C57 C58 C59 121.8(10)
C57 C58 H58 119.1
C59 C58 H58 119.1
C56 C57 C58 120.1(10)
C56 C57 H57 119.9
C58 C57 H57 119.9
N9 C41 C42 123.2(9)
N9 C41 H41 118.4
C42 C41 H41 118.4
C41 C42 C43 115.3(10)
C41 C42 H42 122.3
C43 C42 H42 122.3
C44 C43 C42 122.2(10)
C44 C43 H43 118.9
C42 C43 H43 118.9
C43 C44 C45 117.1(10)
C43 C44 H44 121.5
C45 C44 H44 121.5
N9 C45 C44 124.7(9)
N9 C45 C46 112.8(8)
C44 C45 C46 122.5(9)
N10 C46 C47 117.6(9)
N10 C46 C45 117.8(7)
C47 C46 C45 124.6(9)
C48 C47 C46 120.9(11)
C48 C47 H47 119.5
C46 C47 H47 119.5
C32 C33 C34 123.4(12)
C32 C33 H33 118.3
C34 C33 H33 118.3
C35 C34 C33 115.4(12)
C35 C34 H34 122.3
C33 C34 H34 122.3
C53 C52 C51 118.7(12)
C53 C52 H52 120.7
C51 C52 H52 120.7
C52 C53 C54 119.1(11)
C52 C53 H53 120.5
C54 C53 H53 120.5

loop_
_geom_bond_atom_site_label_1
_geom_bond_atom_site_label_2
_geom_bond_distance
Ru1 N11 2.019(6)
Ru1 N12 2.033(6)
Ru1 N9 2.043(6)
Ru1 N10 2.051(6)
Ru1 N2 2.117(6)
Ru1 N4 2.199(6)
Ru2 N8 2.010(6)
Ru2 N6 2.037(6)
Ru2 N7 2.042(6)
Ru2 N5 2.044(6)
Ru2 N1 2.107(5)
Ru2 N3 2.205(6)
Cl1 O4 1.286(14)
Cl1 O3 1.319(16)
Cl1 O1 1.327(11)
Cl1 O2 1.357(8)
Cl2 O8 1.201(18)
Cl2 O6 1.301(13)
Cl2 O7 1.303(9)
Cl2 O5 1.367(11)
C13 C12 1.321(16)
C13 C14 1.431(14)
C13 H13 0.9300
N10 C50 1.306(10)
N10 C46 1.379(10)
C50 C49 1.369(14)
C50 H50 0.9300
C49 C48 1.383(17)
C49 H49 0.9300
C48 C47 1.351(16)
C48 H48 0.9300
N1 C3 1.308(8)
N1 C1 1.376(9)
N7 C35 1.341(11)
N7 C31 1.342(10)
N8 C40 1.350(9)
N8 C36 1.371(9)
N3 C4 1.315(8)
N3 C5 1.376(8)
C10 C9 1.331(18)
C10 C11 1.461(18)
C10 H10 0.9300
C12 C11 1.442(15)
C12 H12 0.9300
N6 C30 1.345(9)
N6 C26 1.367(9)
N9 C41 1.343(10)
N9 C45 1.363(10)
N2 C2 1.334(9)
N2 C3 1.356(8)
C3 C4 1.399(10)
C1 C2 1.401(11)
C1 H1 0.9300
C2 H2 0.9300
C31 C32 1.387(14)
C31 H31 0.9300
C32 C33 1.295(17)
C32 H32 0.9300
C35 C34 1.393(13)
C35 C36 1.491(12)
C36 C37 1.349(11)
C37 C38 1.398(13)
C37 H37 0.9300
C38 C39 1.324(13)
C38 H38 0.9300
C39 C40 1.371(11)
C39 H39 0.9300
C40 H40 0.9300
C4 N4 1.350(8)
N4 C6 1.407(8)
C6 C5 1.383(9)
C6 C7 1.426(10)
C7 C8 1.400(13)
C7 C20 1.470(12)
C8 C9 1.451(15)
C8 H8 0.9300
C9 H9 0.9300
C11 C20 1.305(12)
C14 C15 1.392(13)
C14 C19 1.393(11)
C15 C16 1.366(12)
C15 H15 0.9300
C16 C17 1.375(11)
C16 H16 0.9300
C17 C18 1.365(11)
C17 H17 0.9300
C18 C19 1.411(11)
C18 C5 1.481(10)
C19 C20 1.451(12)
C30 C29 1.361(10)
C30 H30 0.9300
C29 C28 1.334(13)
C29 H29 0.9300
C28 C27 1.388(12)
C28 H28 0.9300
C27 C26 1.408(11)
C27 H27 0.9300
C26 C25 1.525(11)
C25 N5 1.321(9)
C25 C24 1.377(11)
C24 C23 1.353(13)
C24 H24 0.9300
C23 C22 1.361(13)
C23 H23 0.9300
C22 C21 1.377(12)
C22 H22 0.9300
C21 N5 1.356(9)
C21 H21 0.9300
N11 C51 1.342(10)
N11 C55 1.347(10)
C51 C52 1.369(13)
C51 H51 0.9300
C54 C55 1.384(12)
C54 C53 1.386(15)
C54 H54 0.9300
C55 C56 1.486(12)
C56 C57 1.344(12)
C56 N12 1.370(9)
N12 C60 1.337(9)
C60 C59 1.403(12)
C60 H60 0.9300
C59 C58 1.388(15)
C59 H59 0.9300
C58 C57 1.345(14)
C58 H58 0.9300
C57 H57 0.9300
C41 C42 1.410(12)
C41 H41 0.9300
C42 C43 1.425(15)
C42 H42 0.9300
C43 C44 1.361(15)
C43 H43 0.9300
C44 C45 1.363(12)
C44 H44 0.9300
C45 C46 1.443(12)
C46 C47 1.430(13)
C47 H47 0.9300
C33 C34 1.402(17)
C33 H33 0.9300
C34 H34 0.9300
C52 C53 1.353(16)
C52 H52 0.9300
C53 H53 0.9300

loop_
_platon_squeeze_void_nr
_platon_squeeze_void_average_x
_platon_squeeze_void_average_y
_platon_squeeze_void_average_z
_platon_squeeze_void_volume
_platon_squeeze_void_count_electrons
_platon_squeeze_void_content
1 0.388 0.112 0.500 1379 252 ' '
2 -0.085 0.415 1.000 1379 254 ' '
